data_4350427
loop_
_publ_author_name
'Maeda, Hiromitsu'
'Ito, Yoshihiro'

_publ_section_title
;
 BF2 complex of fluorinated dipyrrolyldiketone: a new class of efficient
 receptor for acetate anions.
;
_journal_issue 20
_journal_name_full 'Inorganic chemistry'
_journal_page_first 8205
_journal_page_last 8210
_journal_paper_doi 10.1021/ic0608703
_journal_volume 45
_journal_year 2006
_chemical_formula_moiety 'C16 H36 N, C11 H4 B F6 N2 O2'
_chemical_formula_sum 'C27 H40 B F6 N3 O2'
_chemical_formula_weight 563.43
_space_group_IT_number 2
_space_group_name_Hall '-P 1'
_space_group_name_H-M_alt 'P -1'
_symmetry_cell_setting triclinic
_symmetry_Int_Tables_number 2
_symmetry_space_group_name_Hall '-P 1'
_symmetry_space_group_name_H-M 'P -1'
_atom_sites_solution_hydrogens geom
_atom_sites_solution_primary direct
_atom_sites_solution_secondary difmap
_audit_creation_method SHELXL-97
_cell_angle_alpha 105.741(2)
_cell_angle_beta 107.046(2)
_cell_angle_gamma 108.798(2)
_cell_formula_units_Z 4
_cell_length_a 13.5058(15)
_cell_length_b 15.8124(17)
_cell_length_c 15.9566(17)
_cell_measurement_reflns_used 9970
_cell_measurement_temperature 90(2)
_cell_measurement_theta_max 28.03
_cell_measurement_theta_min 2.18
_cell_volume 2821.1(5)
_computing_cell_refinement 'Bruker SMART'
_computing_data_collection 'Bruker SMART'
_computing_data_reduction 'Bruker SAINT'
_computing_molecular_graphics 'Bruker SHELXTL'
_computing_publication_material 'Bruker SHELXTL'
_computing_structure_refinement 'SHELXL-97 (Sheldrick, 1997)'
_computing_structure_solution 'SHELXS-97 (Sheldrick, 1990)'
_diffrn_ambient_temperature 90(2)
_diffrn_detector_area_resol_mean 8.366
_diffrn_measured_fraction_theta_full 0.924
_diffrn_measured_fraction_theta_max 0.924
_diffrn_measurement_device_type 'CCD area detector'
_diffrn_measurement_method 'phi and omega scans'
_diffrn_radiation_monochromator graphite
_diffrn_radiation_source 'fine-focus sealed tube'
_diffrn_radiation_type MoK\a
_diffrn_radiation_wavelength 0.71073
_diffrn_reflns_av_R_equivalents 0.0418
_diffrn_reflns_av_sigmaI/netI 0.0436
_diffrn_reflns_limit_h_max 17
_diffrn_reflns_limit_h_min -17
_diffrn_reflns_limit_k_max 20
_diffrn_reflns_limit_k_min -20
_diffrn_reflns_limit_l_max 20
_diffrn_reflns_limit_l_min -20
_diffrn_reflns_number 45994
_diffrn_reflns_theta_full 28.07
_diffrn_reflns_theta_max 28.07
_diffrn_reflns_theta_min 1.49
_exptl_absorpt_coefficient_mu 0.110
_exptl_absorpt_correction_T_max 0.9891
_exptl_absorpt_correction_T_min 0.9522
_exptl_absorpt_correction_type empirical
_exptl_crystal_colour yellow
_exptl_crystal_density_diffrn 1.327
_exptl_crystal_density_method 'not measured'
_exptl_crystal_description prism
_exptl_crystal_F_000 1192
_exptl_crystal_size_max 0.45
_exptl_crystal_size_mid 0.15
_exptl_crystal_size_min 0.10
_refine_diff_density_max 0.417
_refine_diff_density_min -0.209
_refine_diff_density_rms 0.061
_refine_ls_extinction_method none
_refine_ls_goodness_of_fit_ref 1.040
_refine_ls_hydrogen_treatment constr
_refine_ls_matrix_type full
_refine_ls_number_parameters 711
_refine_ls_number_reflns 12690
_refine_ls_number_restraints 0
_refine_ls_restrained_S_all 1.040
_refine_ls_R_factor_all 0.0720
_refine_ls_R_factor_gt 0.0423
_refine_ls_shift/su_max 0.001
_refine_ls_shift/su_mean 0.000
_refine_ls_structure_factor_coef Fsqd
_refine_ls_weighting_details 'calc w=1/[\s^2^(Fo^2^)+(0.0475P)^2^+1.1312P] where P=(Fo^2^+2Fc^2^)/3'
_refine_ls_weighting_scheme calc
_refine_ls_wR_factor_gt 0.0952
_refine_ls_wR_factor_ref 0.1106
_reflns_number_gt 9057
_reflns_number_total 12690
_reflns_threshold_expression >2sigma(I)
_cod_data_source_file ic0608703si20060519_054226.cif
_cod_data_source_block 1011mae
_cod_depositor_comments
;
The following automatic conversions were performed:

data item '_symmetry_cell_setting' value 'Triclinic' was changed to
'triclinic' in accordance with the
/home/saulius/struct/COD-crude-data/automatic-downloads/DataCite-retrospective/ACS/depositions/lib/dictionaries/cif_core.dic
dictionary named 'cif_core.dic' version 2.4.2 last updated on
2011-04-26.

Automatic conversion script
Id: cif_fix_values 6909 2019-04-08 15:41:33Z antanas 
;
_cod_database_code 4350427

loop_
_symmetry_equiv_pos_as_xyz
'x, y, z'
'-x, -y, -z'

loop_
_atom_site_label
_atom_site_type_symbol
_atom_site_fract_x
_atom_site_fract_y
_atom_site_fract_z
_atom_site_U_iso_or_equiv
_atom_site_adp_type
_atom_site_occupancy
_atom_site_symmetry_multiplicity
_atom_site_calc_flag
_atom_site_refinement_flags
B1 B 1.02160(16) 0.99589(14) 0.27140(13) 0.0174(4) Uani 1 1 d .
B2 B -0.09039(16) 0.44779(13) 0.22546(13) 0.0163(4) Uani 1 1 d .
C1 C 0.79722(14) 0.60038(12) 0.13677(11) 0.0167(3) Uani 1 1 d .
H1 H 0.8199 0.5496 0.1381 0.020 Uiso 1 1 calc R
C2 C 0.68792(14) 0.58526(12) 0.07808(12) 0.0175(3) Uani 1 1 d .
C3 C 0.68800(14) 0.67469(12) 0.09795(12) 0.0174(3) Uani 1 1 d .
C4 C 0.80020(14) 0.74441(12) 0.16789(11) 0.0154(3) Uani 1 1 d .
C5 C 0.84785(14) 0.84652(12) 0.20224(11) 0.0157(3) Uani 1 1 d .
C6 C 0.78432(14) 0.89861(12) 0.17722(12) 0.0171(3) Uani 1 1 d .
H6 H 0.7046 0.8643 0.1356 0.020 Uiso 1 1 calc R
C7 C 0.83776(14) 0.99819(12) 0.21299(11) 0.0150(3) Uani 1 1 d .
C8 C 0.77854(14) 1.05751(11) 0.19510(11) 0.0158(3) Uani 1 1 d .
C9 C 0.66276(14) 1.03264(12) 0.15185(12) 0.0173(3) Uani 1 1 d .
C10 C 0.65091(14) 1.11721(12) 0.15290(12) 0.0186(3) Uani 1 1 d .
C11 C 0.75851(14) 1.19315(12) 0.19662(12) 0.0174(3) Uani 1 1 d .
H11 H 0.7762 1.2594 0.2073 0.021 Uiso 1 1 calc R
C12 C 0.15728(15) 0.23590(12) 0.28080(12) 0.0190(4) Uani 1 1 d .
H12 H 0.1404 0.1709 0.2750 0.023 Uiso 1 1 calc R
C13 C 0.26659(15) 0.30602(13) 0.30211(12) 0.0200(4) Uani 1 1 d .
C14 C 0.25603(14) 0.38900(12) 0.30369(12) 0.0178(3) Uani 1 1 d .
C15 C 0.13938(14) 0.36857(11) 0.28332(11) 0.0150(3) Uani 1 1 d .
C16 C 0.08629(14) 0.43074(12) 0.27495(11) 0.0149(3) Uani 1 1 d .
C17 C 0.14522(15) 0.52758(12) 0.28602(12) 0.0172(3) Uani 1 1 d .
H17 H 0.2223 0.5511 0.2921 0.021 Uiso 1 1 calc R
C18 C 0.09121(14) 0.58763(11) 0.28803(11) 0.0149(3) Uani 1 1 d .
C19 C 0.15109(14) 0.69107(12) 0.31544(11) 0.0160(3) Uani 1 1 d .
C20 C 0.26743(14) 0.75243(12) 0.36619(12) 0.0178(3) Uani 1 1 d .
C21 C 0.28231(14) 0.84772(12) 0.38379(12) 0.0190(3) Uani 1 1 d .
C22 C 0.17602(14) 0.84471(12) 0.34311(11) 0.0178(3) Uani 1 1 d .
H22 H 0.1604 0.8992 0.3436 0.021 Uiso 1 1 calc R
C23 C 0.77023(15) 0.59382(12) 0.48172(12) 0.0189(3) Uani 1 1 d .
H23A H 0.6905 0.5528 0.4698 0.023 Uiso 1 1 calc R
H23B H 0.8085 0.6432 0.5486 0.023 Uiso 1 1 calc R
C24 C 0.83303(15) 0.52918(12) 0.47222(13) 0.0206(4) Uani 1 1 d .
H24A H 0.8524 0.5263 0.4166 0.025 Uiso 1 1 calc R
H24B H 0.9062 0.5597 0.5302 0.025 Uiso 1 1 calc R
C25 C 0.76425(16) 0.42582(13) 0.45934(14) 0.0253(4) Uani 1 1 d .
H25A H 0.6955 0.3918 0.3974 0.030 Uiso 1 1 calc R
H25B H 0.7376 0.4280 0.5111 0.030 Uiso 1 1 calc R
C26 C 0.83686(16) 0.36958(13) 0.46155(14) 0.0284(4) Uani 1 1 d .
H26A H 0.8620 0.3664 0.4095 0.043 Uiso 1 1 calc R
H26B H 0.7910 0.3032 0.4533 0.043 Uiso 1 1 calc R
H26C H 0.9044 0.4028 0.5232 0.043 Uiso 1 1 calc R
C27 C 0.69165(14) 0.57331(12) 0.31114(11) 0.0180(3) Uani 1 1 d .
H27A H 0.6997 0.6084 0.2689 0.022 Uiso 1 1 calc R
H27B H 0.7225 0.5248 0.2971 0.022 Uiso 1 1 calc R
C28 C 0.56460(14) 0.51903(13) 0.28568(12) 0.0214(4) Uani 1 1 d .
H28A H 0.5298 0.5655 0.2895 0.026 Uiso 1 1 calc R
H28B H 0.5555 0.4906 0.3326 0.026 Uiso 1 1 calc R
C29 C 0.50115(15) 0.43731(13) 0.18452(13) 0.0240(4) Uani 1 1 d .
H29A H 0.4173 0.4162 0.1639 0.029 Uiso 1 1 calc R
H29B H 0.5236 0.4637 0.1399 0.029 Uiso 1 1 calc R
C30 C 0.52560(17) 0.34867(14) 0.17712(14) 0.0307(4) Uani 1 1 d .
H30A H 0.6080 0.3682 0.1946 0.046 Uiso 1 1 calc R
H30B H 0.4814 0.2990 0.1112 0.046 Uiso 1 1 calc R
H30C H 0.5032 0.3217 0.2208 0.046 Uiso 1 1 calc R
C31 C 0.71404(15) 0.71621(12) 0.44482(12) 0.0181(3) Uani 1 1 d .
H31A H 0.7650 0.7628 0.5121 0.022 Uiso 1 1 calc R
H31B H 0.6387 0.6778 0.4431 0.022 Uiso 1 1 calc R
C32 C 0.69618(15) 0.77464(13) 0.38447(13) 0.0215(4) Uani 1 1 d .
H32A H 0.6470 0.7295 0.3165 0.026 Uiso 1 1 calc R
H32B H 0.7713 0.8172 0.3889 0.026 Uiso 1 1 calc R
C33 C 0.63909(16) 0.83695(13) 0.42011(13) 0.0250(4) Uani 1 1 d .
H33A H 0.5667 0.7943 0.4198 0.030 Uiso 1 1 calc R
H33B H 0.6907 0.8842 0.4871 0.030 Uiso 1 1 calc R
C34 C 0.61228(17) 0.89247(14) 0.35877(15) 0.0317(5) Uani 1 1 d .
H34A H 0.6833 0.9334 0.3573 0.048 Uiso 1 1 calc R
H34B H 0.5794 0.9338 0.3861 0.048 Uiso 1 1 calc R
H34C H 0.5569 0.8459 0.2934 0.048 Uiso 1 1 calc R
C35 C 0.88531(14) 0.70278(12) 0.42337(11) 0.0160(3) Uani 1 1 d .
H35A H 0.8815 0.7450 0.3879 0.019 Uiso 1 1 calc R
H35B H 0.9105 0.6556 0.3923 0.019 Uiso 1 1 calc R
C36 C 0.97546(14) 0.76613(12) 0.52609(11) 0.0176(3) Uani 1 1 d .
H36A H 0.9944 0.7238 0.5575 0.021 Uiso 1 1 calc R
H36B H 0.9436 0.8029 0.5623 0.021 Uiso 1 1 calc R
C37 C 1.08500(14) 0.83790(12) 0.52863(12) 0.0187(3) Uani 1 1 d .
H37A H 1.1479 0.8654 0.5933 0.022 Uiso 1 1 calc R
H37B H 1.1078 0.8023 0.4822 0.022 Uiso 1 1 calc R
C38 C 1.06961(16) 0.92116(13) 0.50468(13) 0.0236(4) Uani 1 1 d .
H38A H 1.0106 0.8946 0.4392 0.035 Uiso 1 1 calc R
H38B H 1.1427 0.9665 0.5097 0.035 Uiso 1 1 calc R
H38C H 1.0457 0.9560 0.5498 0.035 Uiso 1 1 calc R
C39 C 0.27411(14) 0.80018(12) 0.06679(12) 0.0169(3) Uani 1 1 d .
H39A H 0.2325 0.7519 -0.0006 0.020 Uiso 1 1 calc R
H39B H 0.3518 0.8425 0.0755 0.020 Uiso 1 1 calc R
C40 C 0.28737(15) 0.74550(12) 0.13116(12) 0.0202(4) Uani 1 1 d .
H40A H 0.2105 0.6989 0.1201 0.024 Uiso 1 1 calc R
H40B H 0.3270 0.7922 0.1992 0.024 Uiso 1 1 calc R
C41 C 0.35718(16) 0.69031(13) 0.10936(13) 0.0239(4) Uani 1 1 d .
H41A H 0.3172 0.6440 0.0412 0.029 Uiso 1 1 calc R
H41B H 0.4335 0.7373 0.1198 0.029 Uiso 1 1 calc R
C42 C 0.37370(18) 0.63416(14) 0.17227(13) 0.0299(4) Uani 1 1 d .
H42A H 0.4152 0.6800 0.2398 0.045 Uiso 1 1 calc R
H42B H 0.4182 0.5993 0.1558 0.045 Uiso 1 1 calc R
H42C H 0.2984 0.5871 0.1616 0.045 Uiso 1 1 calc R
C43 C 0.08947(14) 0.80216(12) 0.06828(11) 0.0162(3) Uani 1 1 d .
H43A H 0.0938 0.7656 0.1097 0.019 Uiso 1 1 calc R
H43B H 0.0565 0.8469 0.0900 0.019 Uiso 1 1 calc R
C44 C 0.00750(14) 0.72972(12) -0.03408(11) 0.0171(3) Uani 1 1 d .
H44A H 0.0481 0.6977 -0.0637 0.020 Uiso 1 1 calc R
H44B H -0.0186 0.7647 -0.0721 0.020 Uiso 1 1 calc R
C45 C -0.09670(15) 0.65232(12) -0.03533(12) 0.0197(4) Uani 1 1 d .
H45A H -0.1237 0.6845 0.0096 0.024 Uiso 1 1 calc R
H45B H -0.1600 0.6201 -0.1004 0.024 Uiso 1 1 calc R
C46 C -0.06877(16) 0.57534(13) -0.00719(13) 0.0240(4) Uani 1 1 d .
H46A H -0.0401 0.5445 -0.0505 0.036 Uiso 1 1 calc R
H46B H -0.1385 0.5257 -0.0118 0.036 Uiso 1 1 calc R
H46C H -0.0097 0.6063 0.0588 0.036 Uiso 1 1 calc R
C47 C 0.20908(15) 0.90940(12) 0.01085(12) 0.0181(3) Uani 1 1 d .
H47A H 0.1661 0.8563 -0.0543 0.022 Uiso 1 1 calc R
H47B H 0.2892 0.9436 0.0192 0.022 Uiso 1 1 calc R
C48 C 0.15598(15) 0.98179(12) 0.01600(12) 0.0188(3) Uani 1 1 d .
H48A H 0.1039 0.9671 -0.0498 0.023 Uiso 1 1 calc R
H48B H 0.1089 0.9721 0.0529 0.023 Uiso 1 1 calc R
C49 C 0.24401(16) 1.08837(12) 0.06209(13) 0.0232(4) Uani 1 1 d .
H49A H 0.2896 1.1060 0.1306 0.028 Uiso 1 1 calc R
H49B H 0.2975 1.0970 0.0306 0.028 Uiso 1 1 calc R
C50 C 0.18734(17) 1.15641(13) 0.05411(13) 0.0259(4) Uani 1 1 d .
H50A H 0.1415 1.1387 -0.0136 0.039 Uiso 1 1 calc R
H50B H 0.2468 1.2239 0.0828 0.039 Uiso 1 1 calc R
H50C H 0.1372 1.1505 0.0880 0.039 Uiso 1 1 calc R
C51 C 0.27120(14) 0.94011(12) 0.18506(11) 0.0171(3) Uani 1 1 d .
H51A H 0.2324 0.9836 0.1900 0.021 Uiso 1 1 calc R
H51B H 0.2600 0.9068 0.2282 0.021 Uiso 1 1 calc R
C52 C 0.39854(15) 1.00294(12) 0.22167(12) 0.0199(4) Uani 1 1 d .
H52A H 0.4134 1.0294 0.1747 0.024 Uiso 1 1 calc R
H52B H 0.4412 0.9632 0.2300 0.024 Uiso 1 1 calc R
C53 C 0.43970(16) 1.08691(13) 0.31763(13) 0.0253(4) Uani 1 1 d .
H53A H 0.3956 1.1256 0.3087 0.030 Uiso 1 1 calc R
H53B H 0.4238 1.0596 0.3638 0.030 Uiso 1 1 calc R
C54 C 0.56675(17) 1.15351(15) 0.35891(15) 0.0359(5) Uani 1 1 d .
H54A H 0.6110 1.1160 0.3697 0.054 Uiso 1 1 calc R
H54B H 0.5888 1.2062 0.4199 0.054 Uiso 1 1 calc R
H54C H 0.5829 1.1815 0.3139 0.054 Uiso 1 1 calc R
F1 F 0.60152(8) 0.49795(7) 0.01366(7) 0.0252(2) Uani 1 1 d .
F2 F 0.59995(8) 0.69386(7) 0.05761(8) 0.0265(2) Uani 1 1 d .
F3 F 0.57532(8) 0.94317(7) 0.11643(8) 0.0248(2) Uani 1 1 d .
F4 F 0.55048(8) 1.12214(7) 0.11694(8) 0.0264(2) Uani 1 1 d .
F5 F 1.11644(8) 1.04536(7) 0.35766(7) 0.0232(2) Uani 1 1 d .
F6 F 1.05537(9) 0.99103(7) 0.19587(7) 0.0230(2) Uani 1 1 d .
F7 F 0.36360(9) 0.29330(8) 0.31779(9) 0.0323(3) Uani 1 1 d .
F8 F 0.34143(9) 0.47437(7) 0.32248(8) 0.0283(2) Uani 1 1 d .
F9 F 0.35166(8) 0.72562(7) 0.39635(7) 0.0244(2) Uani 1 1 d .
F10 F 0.38380(9) 0.92784(7) 0.43299(8) 0.0285(2) Uani 1 1 d .
F11 F -0.18074(8) 0.42811(7) 0.25224(7) 0.0217(2) Uani 1 1 d .
F12 F -0.13157(8) 0.41446(7) 0.12622(7) 0.0214(2) Uani 1 1 d .
N1 N 0.86547(12) 0.69480(10) 0.19061(9) 0.0163(3) Uani 1 1 d .
N2 N 0.83578(12) 1.15686(9) 0.22208(9) 0.0152(3) Uani 1 1 d .
H2 H 0.9110 1.1915 0.2514 0.018 Uiso 1 1 calc R
N3 N 0.08020(12) 0.27229(10) 0.26979(9) 0.0162(3) Uani 1 1 d .
N4 N 0.09731(12) 0.75022(10) 0.30206(9) 0.0159(3) Uani 1 1 d .
H4 H 0.0227 0.7295 0.2713 0.019 Uiso 1 1 calc R
N5 N 0.76535(12) 0.64662(10) 0.41486(9) 0.0153(3) Uani 1 1 d .
N6 N 0.21116(12) 0.86326(9) 0.08318(9) 0.0150(3) Uani 1 1 d .
O1 O 0.95838(10) 0.89579(8) 0.26090(8) 0.0181(2) Uani 1 1 d .
O2 O 0.94991(9) 1.04926(8) 0.26763(8) 0.0159(2) Uani 1 1 d .
O3 O -0.02413(9) 0.39644(8) 0.25841(8) 0.0164(2) Uani 1 1 d .
O4 O -0.02013(9) 0.55461(8) 0.26888(8) 0.0162(2) Uani 1 1 d .

loop_
_atom_site_aniso_label
_atom_site_aniso_U_11
_atom_site_aniso_U_22
_atom_site_aniso_U_33
_atom_site_aniso_U_23
_atom_site_aniso_U_13
_atom_site_aniso_U_12
B1 0.0192(10) 0.0168(9) 0.0185(9) 0.0068(8) 0.0082(8) 0.0106(8)
B2 0.0161(9) 0.0150(9) 0.0198(9) 0.0070(7) 0.0076(8) 0.0093(8)
C1 0.0222(9) 0.0160(8) 0.0179(8) 0.0087(7) 0.0113(7) 0.0109(7)
C2 0.0194(8) 0.0152(8) 0.0181(8) 0.0058(7) 0.0088(7) 0.0076(7)
C3 0.0179(8) 0.0191(8) 0.0199(8) 0.0093(7) 0.0086(7) 0.0117(7)
C4 0.0198(8) 0.0172(8) 0.0166(8) 0.0094(7) 0.0107(7) 0.0117(7)
C5 0.0203(8) 0.0176(8) 0.0129(7) 0.0070(6) 0.0089(7) 0.0100(7)
C6 0.0179(8) 0.0182(8) 0.0171(8) 0.0072(7) 0.0079(7) 0.0097(7)
C7 0.0204(9) 0.0183(8) 0.0123(7) 0.0076(6) 0.0103(7) 0.0112(7)
C8 0.0211(8) 0.0155(8) 0.0154(8) 0.0068(6) 0.0107(7) 0.0100(7)
C9 0.0190(8) 0.0173(8) 0.0210(8) 0.0093(7) 0.0119(7) 0.0096(7)
C10 0.0201(9) 0.0244(9) 0.0226(9) 0.0130(7) 0.0132(7) 0.0161(7)
C11 0.0241(9) 0.0193(8) 0.0185(8) 0.0100(7) 0.0132(7) 0.0149(7)
C12 0.0273(9) 0.0188(8) 0.0211(9) 0.0100(7) 0.0144(8) 0.0162(8)
C13 0.0216(9) 0.0255(9) 0.0259(9) 0.0137(8) 0.0156(8) 0.0174(8)
C14 0.0199(9) 0.0188(8) 0.0212(8) 0.0108(7) 0.0127(7) 0.0101(7)
C15 0.0189(8) 0.0161(8) 0.0140(8) 0.0068(6) 0.0093(7) 0.0094(7)
C16 0.0173(8) 0.0185(8) 0.0106(7) 0.0056(6) 0.0077(6) 0.0086(7)
C17 0.0189(8) 0.0188(8) 0.0195(8) 0.0095(7) 0.0115(7) 0.0100(7)
C18 0.0177(8) 0.0161(8) 0.0122(7) 0.0063(6) 0.0076(6) 0.0073(7)
C19 0.0198(8) 0.0175(8) 0.0153(8) 0.0078(7) 0.0093(7) 0.0107(7)
C20 0.0184(8) 0.0199(8) 0.0196(8) 0.0099(7) 0.0094(7) 0.0107(7)
C21 0.0191(9) 0.0169(8) 0.0185(8) 0.0067(7) 0.0090(7) 0.0044(7)
C22 0.0240(9) 0.0149(8) 0.0178(8) 0.0081(7) 0.0115(7) 0.0087(7)
C23 0.0237(9) 0.0216(9) 0.0191(8) 0.0114(7) 0.0134(7) 0.0121(7)
C24 0.0255(9) 0.0228(9) 0.0235(9) 0.0128(7) 0.0145(8) 0.0152(8)
C25 0.0225(9) 0.0202(9) 0.0299(10) 0.0104(8) 0.0067(8) 0.0093(8)
C26 0.0266(10) 0.0216(9) 0.0357(11) 0.0123(8) 0.0089(9) 0.0120(8)
C27 0.0198(9) 0.0184(8) 0.0150(8) 0.0044(7) 0.0078(7) 0.0091(7)
C28 0.0183(9) 0.0232(9) 0.0224(9) 0.0067(7) 0.0091(7) 0.0100(7)
C29 0.0199(9) 0.0242(9) 0.0220(9) 0.0067(7) 0.0053(7) 0.0081(8)
C30 0.0247(10) 0.0240(10) 0.0316(11) 0.0031(8) 0.0065(8) 0.0086(8)
C31 0.0211(9) 0.0198(8) 0.0191(8) 0.0068(7) 0.0120(7) 0.0132(7)
C32 0.0233(9) 0.0216(9) 0.0246(9) 0.0104(7) 0.0108(8) 0.0140(8)
C33 0.0222(9) 0.0235(9) 0.0271(10) 0.0061(8) 0.0068(8) 0.0139(8)
C34 0.0294(11) 0.0239(10) 0.0360(11) 0.0085(8) 0.0042(9) 0.0164(9)
C35 0.0184(8) 0.0178(8) 0.0159(8) 0.0072(7) 0.0098(7) 0.0097(7)
C36 0.0215(9) 0.0191(8) 0.0145(8) 0.0076(7) 0.0083(7) 0.0103(7)
C37 0.0202(9) 0.0201(8) 0.0161(8) 0.0071(7) 0.0076(7) 0.0093(7)
C38 0.0292(10) 0.0195(9) 0.0246(9) 0.0104(7) 0.0129(8) 0.0109(8)
C39 0.0195(8) 0.0170(8) 0.0199(8) 0.0067(7) 0.0116(7) 0.0122(7)
C40 0.0222(9) 0.0202(9) 0.0231(9) 0.0101(7) 0.0105(7) 0.0126(7)
C41 0.0283(10) 0.0235(9) 0.0206(9) 0.0053(7) 0.0074(8) 0.0174(8)
C42 0.0371(11) 0.0264(10) 0.0249(10) 0.0077(8) 0.0061(9) 0.0209(9)
C43 0.0201(8) 0.0183(8) 0.0174(8) 0.0087(7) 0.0119(7) 0.0116(7)
C44 0.0204(9) 0.0195(8) 0.0145(8) 0.0066(7) 0.0080(7) 0.0120(7)
C45 0.0203(9) 0.0213(9) 0.0181(8) 0.0069(7) 0.0085(7) 0.0102(7)
C46 0.0283(10) 0.0191(9) 0.0285(10) 0.0100(8) 0.0152(8) 0.0117(8)
C47 0.0260(9) 0.0199(8) 0.0179(8) 0.0112(7) 0.0142(7) 0.0135(7)
C48 0.0228(9) 0.0234(9) 0.0191(8) 0.0121(7) 0.0124(7) 0.0140(7)
C49 0.0261(10) 0.0217(9) 0.0265(9) 0.0117(8) 0.0111(8) 0.0141(8)
C50 0.0346(11) 0.0235(9) 0.0265(10) 0.0121(8) 0.0129(8) 0.0189(8)
C51 0.0243(9) 0.0164(8) 0.0145(8) 0.0059(6) 0.0108(7) 0.0112(7)
C52 0.0233(9) 0.0189(8) 0.0193(8) 0.0075(7) 0.0099(7) 0.0107(7)
C53 0.0304(10) 0.0213(9) 0.0222(9) 0.0068(7) 0.0122(8) 0.0094(8)
C54 0.0321(11) 0.0312(11) 0.0263(10) 0.0030(9) 0.0075(9) 0.0042(9)
F1 0.0200(5) 0.0157(5) 0.0303(6) 0.0035(4) 0.0051(4) 0.0064(4)
F2 0.0201(5) 0.0200(5) 0.0349(6) 0.0077(5) 0.0040(5) 0.0129(4)
F3 0.0193(5) 0.0189(5) 0.0370(6) 0.0120(5) 0.0120(5) 0.0084(4)
F4 0.0208(5) 0.0290(6) 0.0413(6) 0.0197(5) 0.0153(5) 0.0178(5)
F5 0.0219(5) 0.0165(5) 0.0242(5) 0.0063(4) 0.0018(4) 0.0089(4)
F6 0.0294(6) 0.0215(5) 0.0279(5) 0.0100(4) 0.0186(5) 0.0162(5)
F7 0.0280(6) 0.0356(6) 0.0550(7) 0.0257(6) 0.0259(6) 0.0252(5)
F8 0.0215(5) 0.0247(6) 0.0491(7) 0.0199(5) 0.0208(5) 0.0126(5)
F9 0.0185(5) 0.0246(5) 0.0305(6) 0.0111(5) 0.0075(4) 0.0122(4)
F10 0.0207(5) 0.0185(5) 0.0358(6) 0.0079(5) 0.0081(5) 0.0024(4)
F11 0.0210(5) 0.0180(5) 0.0339(6) 0.0111(4) 0.0173(5) 0.0117(4)
F12 0.0272(5) 0.0186(5) 0.0178(5) 0.0045(4) 0.0065(4) 0.0141(4)
N1 0.0205(7) 0.0163(7) 0.0171(7) 0.0086(6) 0.0093(6) 0.0109(6)
N2 0.0178(7) 0.0147(7) 0.0152(7) 0.0060(5) 0.0078(6) 0.0088(6)
N3 0.0210(7) 0.0167(7) 0.0150(7) 0.0072(6) 0.0091(6) 0.0109(6)
N4 0.0168(7) 0.0155(7) 0.0165(7) 0.0071(6) 0.0071(6) 0.0077(6)
N5 0.0187(7) 0.0176(7) 0.0143(7) 0.0069(6) 0.0092(6) 0.0110(6)
N6 0.0205(7) 0.0145(7) 0.0142(7) 0.0058(5) 0.0099(6) 0.0103(6)
O1 0.0196(6) 0.0148(6) 0.0174(6) 0.0055(5) 0.0043(5) 0.0085(5)
O2 0.0177(6) 0.0142(6) 0.0167(6) 0.0053(5) 0.0072(5) 0.0088(5)
O3 0.0168(6) 0.0156(6) 0.0211(6) 0.0086(5) 0.0093(5) 0.0095(5)
O4 0.0160(6) 0.0142(6) 0.0197(6) 0.0068(5) 0.0076(5) 0.0082(5)

loop_
_atom_type_symbol
_atom_type_description
_atom_type_scat_dispersion_real
_atom_type_scat_dispersion_imag
_atom_type_scat_source
C C 0.0033 0.0016 'International Tables Vol C Tables 4.2.6.8 and 6.1.1.4'
H H 0.0000 0.0000 'International Tables Vol C Tables 4.2.6.8 and 6.1.1.4'
B B 0.0013 0.0007 'International Tables Vol C Tables 4.2.6.8 and 6.1.1.4'
N N 0.0061 0.0033 'International Tables Vol C Tables 4.2.6.8 and 6.1.1.4'
O O 0.0106 0.0060 'International Tables Vol C Tables 4.2.6.8 and 6.1.1.4'
F F 0.0171 0.0103 'International Tables Vol C Tables 4.2.6.8 and 6.1.1.4'

loop_
_geom_angle_atom_site_label_1
_geom_angle_atom_site_label_2
_geom_angle_atom_site_label_3
_geom_angle
F5 B1 F6 110.25(14)
F5 B1 O1 109.07(13)
F6 B1 O1 108.53(13)
F5 B1 O2 108.93(13)
F6 B1 O2 108.10(13)
O1 B1 O2 111.95(14)
F11 B2 F12 110.32(14)
F11 B2 O3 108.09(13)
F12 B2 O3 109.07(13)
F11 B2 O4 108.22(13)
F12 B2 O4 109.13(13)
O3 B2 O4 112.01(13)
N1 C1 C2 111.49(14)
N1 C1 H1 124.3
C2 C1 H1 124.3
F1 C2 C3 127.85(15)
F1 C2 C1 125.25(14)
C3 C2 C1 106.89(15)
F2 C3 C2 126.76(15)
F2 C3 C4 126.44(14)
C2 C3 C4 106.79(14)
N1 C4 C5 122.52(15)
N1 C4 C3 108.42(13)
C5 C4 C3 128.59(15)
O1 C5 C4 117.35(14)
O1 C5 C6 119.01(14)
C4 C5 C6 123.64(15)
C7 C6 C5 119.91(15)
C7 C6 H6 120.0
C5 C6 H6 120.0
O2 C7 C6 122.38(14)
O2 C7 C8 113.97(14)
C6 C7 C8 123.65(15)
C9 C8 N2 106.50(14)
C9 C8 C7 130.75(15)
N2 C8 C7 122.74(15)
F3 C9 C8 126.63(14)
F3 C9 C10 125.35(15)
C8 C9 C10 108.01(15)
F4 C10 C11 126.57(15)
F4 C10 C9 125.45(15)
C11 C10 C9 107.98(14)
N2 C11 C10 107.73(14)
N2 C11 H11 126.1
C10 C11 H11 126.1
N3 C12 C13 111.33(14)
N3 C12 H12 124.3
C13 C12 H12 124.3
F7 C13 C14 126.60(16)
F7 C13 C12 126.51(15)
C14 C13 C12 106.88(14)
F8 C14 C13 126.00(15)
F8 C14 C15 127.09(14)
C13 C14 C15 106.91(15)
N3 C15 C16 123.12(14)
N3 C15 C14 108.81(13)
C16 C15 C14 128.06(15)
O3 C16 C15 117.38(14)
O3 C16 C17 119.23(14)
C15 C16 C17 123.36(15)
C18 C17 C16 119.97(15)
C18 C17 H17 120.0
C16 C17 H17 120.0
O4 C18 C17 121.85(14)
O4 C18 C19 115.13(14)
C17 C18 C19 122.95(15)
N4 C19 C20 106.19(14)
N4 C19 C18 124.17(14)
C20 C19 C18 129.39(15)
F9 C20 C19 126.29(15)
F9 C20 C21 125.56(15)
C19 C20 C21 108.11(15)
F10 C21 C22 126.87(15)
F10 C21 C20 125.30(15)
C22 C21 C20 107.83(15)
N4 C22 C21 107.76(14)
N4 C22 H22 126.1
C21 C22 H22 126.1
N5 C23 C24 115.36(13)
N5 C23 H23A 108.4
C24 C23 H23A 108.4
N5 C23 H23B 108.4
C24 C23 H23B 108.4
H23A C23 H23B 107.5
C25 C24 C23 113.91(14)
C25 C24 H24A 108.8
C23 C24 H24A 108.8
C25 C24 H24B 108.8
C23 C24 H24B 108.8
H24A C24 H24B 107.7
C24 C25 C26 110.82(15)
C24 C25 H25A 109.5
C26 C25 H25A 109.5
C24 C25 H25B 109.5
C26 C25 H25B 109.5
H25A C25 H25B 108.1
C25 C26 H26A 109.5
C25 C26 H26B 109.5
H26A C26 H26B 109.5
C25 C26 H26C 109.5
H26A C26 H26C 109.5
H26B C26 H26C 109.5
C28 C27 N5 115.50(13)
C28 C27 H27A 108.4
N5 C27 H27A 108.4
C28 C27 H27B 108.4
N5 C27 H27B 108.4
H27A C27 H27B 107.5
C27 C28 C29 111.48(14)
C27 C28 H28A 109.3
C29 C28 H28A 109.3
C27 C28 H28B 109.3
C29 C28 H28B 109.3
H28A C28 H28B 108.0
C30 C29 C28 113.74(15)
C30 C29 H29A 108.8
C28 C29 H29A 108.8
C30 C29 H29B 108.8
C28 C29 H29B 108.8
H29A C29 H29B 107.7
C29 C30 H30A 109.5
C29 C30 H30B 109.5
H30A C30 H30B 109.5
C29 C30 H30C 109.5
H30A C30 H30C 109.5
H30B C30 H30C 109.5
N5 C31 C32 116.06(13)
N5 C31 H31A 108.3
C32 C31 H31A 108.3
N5 C31 H31B 108.3
C32 C31 H31B 108.3
H31A C31 H31B 107.4
C31 C32 C33 109.87(14)
C31 C32 H32A 109.7
C33 C32 H32A 109.7
C31 C32 H32B 109.7
C33 C32 H32B 109.7
H32A C32 H32B 108.2
C34 C33 C32 112.38(16)
C34 C33 H33A 109.1
C32 C33 H33A 109.1
C34 C33 H33B 109.1
C32 C33 H33B 109.1
H33A C33 H33B 107.9
C33 C34 H34A 109.5
C33 C34 H34B 109.5
H34A C34 H34B 109.5
C33 C34 H34C 109.5
H34A C34 H34C 109.5
H34B C34 H34C 109.5
N5 C35 C36 114.32(13)
N5 C35 H35A 108.7
C36 C35 H35A 108.7
N5 C35 H35B 108.7
C36 C35 H35B 108.7
H35A C35 H35B 107.6
C35 C36 C37 111.15(13)
C35 C36 H36A 109.4
C37 C36 H36A 109.4
C35 C36 H36B 109.4
C37 C36 H36B 109.4
H36A C36 H36B 108.0
C38 C37 C36 112.47(14)
C38 C37 H37A 109.1
C36 C37 H37A 109.1
C38 C37 H37B 109.1
C36 C37 H37B 109.1
H37A C37 H37B 107.8
C37 C38 H38A 109.5
C37 C38 H38B 109.5
H38A C38 H38B 109.5
C37 C38 H38C 109.5
H38A C38 H38C 109.5
H38B C38 H38C 109.5
C40 C39 N6 116.01(13)
C40 C39 H39A 108.3
N6 C39 H39A 108.3
C40 C39 H39B 108.3
N6 C39 H39B 108.3
H39A C39 H39B 107.4
C39 C40 C41 109.53(14)
C39 C40 H40A 109.8
C41 C40 H40A 109.8
C39 C40 H40B 109.8
C41 C40 H40B 109.8
H40A C40 H40B 108.2
C42 C41 C40 111.88(15)
C42 C41 H41A 109.2
C40 C41 H41A 109.2
C42 C41 H41B 109.2
C40 C41 H41B 109.2
H41A C41 H41B 107.9
C41 C42 H42A 109.5
C41 C42 H42B 109.5
H42A C42 H42B 109.5
C41 C42 H42C 109.5
H42A C42 H42C 109.5
H42B C42 H42C 109.5
C44 C43 N6 115.53(13)
C44 C43 H43A 108.4
N6 C43 H43A 108.4
C44 C43 H43B 108.4
N6 C43 H43B 108.4
H43A C43 H43B 107.5
C43 C44 C45 110.32(13)
C43 C44 H44A 109.6
C45 C44 H44A 109.6
C43 C44 H44B 109.6
C45 C44 H44B 109.6
H44A C44 H44B 108.1
C46 C45 C44 112.11(14)
C46 C45 H45A 109.2
C44 C45 H45A 109.2
C46 C45 H45B 109.2
C44 C45 H45B 109.2
H45A C45 H45B 107.9
C45 C46 H46A 109.5
C45 C46 H46B 109.5
H46A C46 H46B 109.5
C45 C46 H46C 109.5
H46A C46 H46C 109.5
H46B C46 H46C 109.5
N6 C47 C48 116.51(13)
N6 C47 H47A 108.2
C48 C47 H47A 108.2
N6 C47 H47B 108.2
C48 C47 H47B 108.2
H47A C47 H47B 107.3
C49 C48 C47 113.99(14)
C49 C48 H48A 108.8
C47 C48 H48A 108.8
C49 C48 H48B 108.8
C47 C48 H48B 108.8
H48A C48 H48B 107.6
C50 C49 C48 111.99(15)
C50 C49 H49A 109.2
C48 C49 H49A 109.2
C50 C49 H49B 109.2
C48 C49 H49B 109.2
H49A C49 H49B 107.9
C49 C50 H50A 109.5
C49 C50 H50B 109.5
H50A C50 H50B 109.5
C49 C50 H50C 109.5
H50A C50 H50C 109.5
H50B C50 H50C 109.5
C52 C51 N6 116.73(13)
C52 C51 H51A 108.1
N6 C51 H51A 108.1
C52 C51 H51B 108.1
N6 C51 H51B 108.1
H51A C51 H51B 107.3
C51 C52 C53 109.37(14)
C51 C52 H52A 109.8
C53 C52 H52A 109.8
C51 C52 H52B 109.8
C53 C52 H52B 109.8
H52A C52 H52B 108.2
C54 C53 C52 112.55(15)
C54 C53 H53A 109.1
C52 C53 H53A 109.1
C54 C53 H53B 109.1
C52 C53 H53B 109.1
H53A C53 H53B 107.8
C53 C54 H54A 109.5
C53 C54 H54B 109.5
H54A C54 H54B 109.5
C53 C54 H54C 109.5
H54A C54 H54C 109.5
H54B C54 H54C 109.5
C1 N1 C4 106.39(14)
C11 N2 C8 109.78(14)
C11 N2 H2 125.1
C8 N2 H2 125.1
C12 N3 C15 106.07(14)
C22 N4 C19 110.10(14)
C22 N4 H4 124.9
C19 N4 H4 124.9
C35 N5 C23 110.45(12)
C35 N5 C31 110.53(12)
C23 N5 C31 106.72(12)
C35 N5 C27 107.84(12)
C23 N5 C27 110.25(12)
C31 N5 C27 111.09(12)
C51 N6 C43 106.45(12)
C51 N6 C47 111.50(12)
C43 N6 C47 110.75(12)
C51 N6 C39 111.25(12)
C43 N6 C39 111.11(12)
C47 N6 C39 105.86(12)
C5 O1 B1 119.04(13)
C7 O2 B1 117.70(12)
C16 O3 B2 119.12(13)
C18 O4 B2 117.76(12)

loop_
_geom_bond_atom_site_label_1
_geom_bond_atom_site_label_2
_geom_bond_distance
B1 F5 1.372(2)
B1 F6 1.400(2)
B1 O1 1.471(2)
B1 O2 1.474(2)
B2 F11 1.379(2)
B2 F12 1.392(2)
B2 O3 1.470(2)
B2 O4 1.477(2)
C1 N1 1.330(2)
C1 C2 1.398(2)
C1 H1 0.9500
C2 F1 1.3464(19)
C2 C3 1.362(2)
C3 F2 1.3453(18)
C3 C4 1.422(2)
C4 N1 1.392(2)
C4 C5 1.402(2)
C5 O1 1.322(2)
C5 C6 1.417(2)
C6 C7 1.366(2)
C6 H6 0.9500
C7 O2 1.3274(19)
C7 C8 1.448(2)
C8 C9 1.378(2)
C8 N2 1.381(2)
C9 F3 1.3467(19)
C9 C10 1.393(2)
C10 F4 1.3458(19)
C10 C11 1.366(2)
C11 N2 1.359(2)
C11 H11 0.9500
C12 N3 1.334(2)
C12 C13 1.404(2)
C12 H12 0.9500
C13 F7 1.3507(19)
C13 C14 1.359(2)
C14 F8 1.3479(19)
C14 C15 1.417(2)
C15 N3 1.393(2)
C15 C16 1.403(2)
C16 O3 1.3259(19)
C16 C17 1.412(2)
C17 C18 1.370(2)
C17 H17 0.9500
C18 O4 1.3286(19)
C18 C19 1.440(2)
C19 N4 1.379(2)
C19 C20 1.382(2)
C20 F9 1.3438(19)
C20 C21 1.390(2)
C21 F10 1.3456(19)
C21 C22 1.370(2)
C22 N4 1.352(2)
C22 H22 0.9500
C23 N5 1.522(2)
C23 C24 1.529(2)
C23 H23A 0.9900
C23 H23B 0.9900
C24 C25 1.518(2)
C24 H24A 0.9900
C24 H24B 0.9900
C25 C26 1.521(2)
C25 H25A 0.9900
C25 H25B 0.9900
C26 H26A 0.9800
C26 H26B 0.9800
C26 H26C 0.9800
C27 C28 1.516(2)
C27 N5 1.524(2)
C27 H27A 0.9900
C27 H27B 0.9900
C28 C29 1.534(2)
C28 H28A 0.9900
C28 H28B 0.9900
C29 C30 1.523(3)
C29 H29A 0.9900
C29 H29B 0.9900
C30 H30A 0.9800
C30 H30B 0.9800
C30 H30C 0.9800
C31 N5 1.5231(19)
C31 C32 1.526(2)
C31 H31A 0.9900
C31 H31B 0.9900
C32 C33 1.527(2)
C32 H32A 0.9900
C32 H32B 0.9900
C33 C34 1.524(3)
C33 H33A 0.9900
C33 H33B 0.9900
C34 H34A 0.9800
C34 H34B 0.9800
C34 H34C 0.9800
C35 N5 1.520(2)
C35 C36 1.525(2)
C35 H35A 0.9900
C35 H35B 0.9900
C36 C37 1.528(2)
C36 H36A 0.9900
C36 H36B 0.9900
C37 C38 1.525(2)
C37 H37A 0.9900
C37 H37B 0.9900
C38 H38A 0.9800
C38 H38B 0.9800
C38 H38C 0.9800
C39 C40 1.519(2)
C39 N6 1.5236(19)
C39 H39A 0.9900
C39 H39B 0.9900
C40 C41 1.526(2)
C40 H40A 0.9900
C40 H40B 0.9900
C41 C42 1.525(2)
C41 H41A 0.9900
C41 H41B 0.9900
C42 H42A 0.9800
C42 H42B 0.9800
C42 H42C 0.9800
C43 C44 1.521(2)
C43 N6 1.521(2)
C43 H43A 0.9900
C43 H43B 0.9900
C44 C45 1.529(2)
C44 H44A 0.9900
C44 H44B 0.9900
C45 C46 1.523(2)
C45 H45A 0.9900
C45 H45B 0.9900
C46 H46A 0.9800
C46 H46B 0.9800
C46 H46C 0.9800
C47 N6 1.522(2)
C47 C48 1.531(2)
C47 H47A 0.9900
C47 H47B 0.9900
C48 C49 1.523(2)
C48 H48A 0.9900
C48 H48B 0.9900
C49 C50 1.519(2)
C49 H49A 0.9900
C49 H49B 0.9900
C50 H50A 0.9800
C50 H50B 0.9800
C50 H50C 0.9800
C51 C52 1.510(2)
C51 N6 1.516(2)
C51 H51A 0.9900
C51 H51B 0.9900
C52 C53 1.529(2)
C52 H52A 0.9900
C52 H52B 0.9900
C53 C54 1.511(3)
C53 H53A 0.9900
C53 H53B 0.9900
C54 H54A 0.9800
C54 H54B 0.9800
C54 H54C 0.9800
N2 H2 0.8800
N4 H4 0.8800
